data_2234648
loop_
_publ_author_name
'Fun, Hoong-Kun'
'Chia, Tze Shyang'
'Sapnakumari, M.'
'Narayana, B.'
'Sarojini, B. K.'

_publ_section_title
;
 (2<i>E</i>)-1-(2,4-Dichlorophenyl)-3-(3,4,5-trimethoxyphenyl)prop-2-en-1-one
;
_journal_coeditor_code HB6742
_journal_issue 5
_journal_name_full 'Acta Crystallographica Section E'
_journal_page_first o1465
_journal_paper_doi 10.1107/S1600536812016339
_journal_volume 68
_journal_year 2012
_chemical_formula_iupac 'C18 H16 Cl2 O4'
_chemical_formula_moiety 'C18 H16 Cl2 O4'
_chemical_formula_sum 'C18 H16 Cl2 O4'
_chemical_formula_weight 367.21
_chemical_name_systematic
;
(2<i>E</i>)-1-(2,4-Dichlorophenyl)-3-(3,4,5-trimethoxyphenyl)prop-2-en-1-one
;
_space_group_IT_number 61
_symmetry_cell_setting orthorhombic
_symmetry_space_group_name_Hall '-P 2ac 2ab'
_symmetry_space_group_name_H-M 'P b c a'
_atom_sites_solution_hydrogens geom
_atom_sites_solution_primary direct
_atom_sites_solution_secondary difmap
_audit_creation_method SHELXL-97
_cell_angle_alpha 90.00
_cell_angle_beta 90.00
_cell_angle_gamma 90.00
_cell_formula_units_Z 8
_cell_length_a 9.4305(5)
_cell_length_b 13.9334(8)
_cell_length_c 25.6417(14)
_cell_measurement_reflns_used 9912
_cell_measurement_temperature 100.0(10)
_cell_measurement_theta_max 32.66
_cell_measurement_theta_min 2.73
_cell_volume 3369.3(3)
_computing_cell_refinement 'SAINT (Bruker, 2009)'
_computing_data_collection 'APEX2 (Bruker, 2009)'
_computing_data_reduction 'SAINT (Bruker, 2009)'
_computing_molecular_graphics 'SHELXTL (Sheldrick, 2008)'
_computing_publication_material
;
SHELXTL (Sheldrick, 2008) and PLATON (Spek, 2009)
;
_computing_structure_refinement 'SHELXTL (Sheldrick, 2008)'
_computing_structure_solution 'SHELXTL (Sheldrick, 2008)'
_diffrn_ambient_temperature 100
_diffrn_measured_fraction_theta_full 0.992
_diffrn_measured_fraction_theta_max 0.992
_diffrn_measurement_device_type 'Bruker APEX DUO CCD'
_diffrn_measurement_method '\f and \w scans'
_diffrn_radiation_monochromator graphite
_diffrn_radiation_source 'fine-focus sealed tube'
_diffrn_radiation_type MoK\a
_diffrn_radiation_wavelength 0.71073
_diffrn_reflns_av_R_equivalents 0.0203
_diffrn_reflns_av_sigmaI/netI 0.0186
_diffrn_reflns_limit_h_max 14
_diffrn_reflns_limit_h_min -12
_diffrn_reflns_limit_k_max 21
_diffrn_reflns_limit_k_min -20
_diffrn_reflns_limit_l_max 35
_diffrn_reflns_limit_l_min -38
_diffrn_reflns_number 24763
_diffrn_reflns_theta_full 32.66
_diffrn_reflns_theta_max 32.66
_diffrn_reflns_theta_min 2.73
_diffrn_standards_number 0
_exptl_absorpt_coefficient_mu 0.404
_exptl_absorpt_correction_T_max 0.9167
_exptl_absorpt_correction_T_min 0.8293
_exptl_absorpt_correction_type multi-scan
_exptl_absorpt_process_details '(<i>SADABS</i>; Bruker, 2009)'
_exptl_crystal_colour colourless
_exptl_crystal_density_diffrn 1.448
_exptl_crystal_density_method 'not measured'
_exptl_crystal_description block
_exptl_crystal_F_000 1520
_exptl_crystal_size_max 0.48
_exptl_crystal_size_mid 0.39
_exptl_crystal_size_min 0.22
_refine_diff_density_max 0.518
_refine_diff_density_min -0.219
_refine_ls_extinction_method none
_refine_ls_goodness_of_fit_ref 1.027
_refine_ls_hydrogen_treatment constr
_refine_ls_matrix_type full
_refine_ls_number_parameters 220
_refine_ls_number_reflns 6139
_refine_ls_number_restraints 0
_refine_ls_restrained_S_all 1.027
_refine_ls_R_factor_all 0.0345
_refine_ls_R_factor_gt 0.0299
_refine_ls_shift/su_max 0.002
_refine_ls_shift/su_mean 0.000
_refine_ls_structure_factor_coef Fsqd
_refine_ls_weighting_details 'calc w=1/[\s^2^(Fo^2^)+(0.0458P)^2^+1.1080P] where P=(Fo^2^+2Fc^2^)/3'
_refine_ls_weighting_scheme calc
_refine_ls_wR_factor_gt 0.0831
_refine_ls_wR_factor_ref 0.0863
_reflns_number_gt 5445
_reflns_number_total 6139
_reflns_threshold_expression I>2\s(I)
_cod_data_source_file hb6742.cif
_cod_data_source_block I
_cod_database_code 2234648
_cod_database_fobs_code 2234648

loop_
_symmetry_equiv_pos_as_xyz
'x, y, z'
'-x+1/2, -y, z+1/2'
'-x, y+1/2, -z+1/2'
'x+1/2, -y+1/2, -z'
'-x, -y, -z'
'x-1/2, y, -z-1/2'
'x, -y-1/2, z-1/2'
'-x-1/2, y-1/2, z'

loop_
_atom_site_type_symbol
_atom_site_label
_atom_site_fract_x
_atom_site_fract_y
_atom_site_fract_z
_atom_site_U_iso_or_equiv
_atom_site_adp_type
_atom_site_calc_flag
_atom_site_refinement_flags
_atom_site_occupancy
_atom_site_symmetry_multiplicity
Cl Cl1 0.28135(3) 0.217251(16) 0.611803(9) 0.02108(6) Uani d . 1 1
Cl Cl2 0.68551(3) 0.053651(17) 0.730224(9) 0.02548(6) Uani d . 1 1
O O1 0.85362(8) 0.59918(5) 0.48151(3) 0.02017(13) Uani d . 1 1
O O2 0.81150(7) 0.78269(5) 0.51372(3) 0.01807(13) Uani d . 1 1
O O3 0.67985(7) 0.82227(5) 0.60144(3) 0.01813(13) Uani d . 1 1
O O4 0.22886(7) 0.40914(5) 0.67797(3) 0.01916(13) Uani d . 1 1
C C1 0.41001(9) 0.22749(6) 0.65990(3) 0.01458(14) Uani d . 1 1
C C2 0.48428(10) 0.14561(6) 0.67434(3) 0.01770(15) Uani d . 1 1
H H2A 0.4638 0.0865 0.6593 0.021 Uiso calc R 1 1
C C3 0.58992(10) 0.15424(6) 0.71183(3) 0.01775(16) Uani d . 1 1
C C4 0.62109(11) 0.24156(7) 0.73518(4) 0.02006(17) Uani d . 1 1
H H4A 0.6907 0.2458 0.7608 0.024 Uiso calc R 1 1
C C5 0.54655(10) 0.32244(6) 0.71967(3) 0.01803(16) Uani d . 1 1
H H5A 0.5680 0.3815 0.7346 0.022 Uiso calc R 1 1
C C6 0.43967(9) 0.31692(6) 0.68200(3) 0.01377(14) Uani d . 1 1
C C7 0.35648(9) 0.40595(6) 0.66920(3) 0.01436(14) Uani d . 1 1
C C8 0.43334(9) 0.48838(6) 0.64771(3) 0.01531(14) Uani d . 1 1
H H8A 0.3917 0.5488 0.6498 0.018 Uiso calc R 1 1
C C9 0.56145(9) 0.48055(6) 0.62511(3) 0.01455(14) Uani d . 1 1
H H9A 0.6055 0.4208 0.6259 0.017 Uiso calc R 1 1
C C10 0.63649(9) 0.55929(6) 0.59932(3) 0.01371(14) Uani d . 1 1
C C11 0.72028(9) 0.53747(6) 0.55583(3) 0.01506(14) Uani d . 1 1
H H11A 0.7355 0.4739 0.5462 0.018 Uiso calc R 1 1
C C12 0.78076(9) 0.61202(6) 0.52700(3) 0.01442(14) Uani d . 1 1
C C13 0.76521(9) 0.70727(6) 0.54348(3) 0.01393(14) Uani d . 1 1
C C14 0.68727(9) 0.72740(6) 0.58881(3) 0.01376(14) Uani d . 1 1
C C15 0.62042(9) 0.65414(6) 0.61624(3) 0.01450(14) Uani d . 1 1
H H15A 0.5657 0.6680 0.6455 0.017 Uiso calc R 1 1
C C16 0.84445(12) 0.50620(8) 0.45782(4) 0.02523(19) Uani d . 1 1
H H16A 0.8912 0.5074 0.4246 0.038 Uiso calc R 1 1
H H16B 0.7466 0.4893 0.4531 0.038 Uiso calc R 1 1
H H16C 0.8894 0.4597 0.4799 0.038 Uiso calc R 1 1
C C17 0.96130(10) 0.79619(7) 0.51322(4) 0.02343(18) Uani d . 1 1
H H17A 0.9849 0.8475 0.4898 0.035 Uiso calc R 1 1
H H17B 1.0066 0.7382 0.5018 0.035 Uiso calc R 1 1
H H17C 0.9933 0.8119 0.5477 0.035 Uiso calc R 1 1
C C18 0.58610(11) 0.84829(7) 0.64272(4) 0.0248(2) Uani d . 1 1
H H18A 0.5853 0.9168 0.6465 0.037 Uiso calc R 1 1
H H18B 0.6178 0.8194 0.6746 0.037 Uiso calc R 1 1
H H18C 0.4921 0.8262 0.6348 0.037 Uiso calc R 1 1

loop_
_atom_site_aniso_label
_atom_site_aniso_U_11
_atom_site_aniso_U_22
_atom_site_aniso_U_33
_atom_site_aniso_U_12
_atom_site_aniso_U_13
_atom_site_aniso_U_23
Cl1 0.02216(11) 0.01837(10) 0.02271(10) -0.00144(8) -0.00764(8) -0.00429(7)
Cl2 0.03293(13) 0.02033(11) 0.02319(11) 0.00754(9) -0.00281(9) 0.00501(8)
O1 0.0237(3) 0.0184(3) 0.0184(3) -0.0001(3) 0.0076(2) -0.0007(2)
O2 0.0143(3) 0.0170(3) 0.0229(3) -0.0021(2) 0.0016(2) 0.0081(2)
O3 0.0185(3) 0.0108(3) 0.0251(3) -0.0023(2) 0.0047(2) -0.0020(2)
O4 0.0144(3) 0.0186(3) 0.0245(3) -0.0026(2) 0.0027(2) -0.0016(2)
C1 0.0158(3) 0.0142(3) 0.0137(3) -0.0028(3) -0.0004(3) -0.0005(3)
C2 0.0225(4) 0.0133(3) 0.0173(3) -0.0006(3) 0.0001(3) -0.0006(3)
C3 0.0217(4) 0.0151(3) 0.0164(3) 0.0015(3) 0.0003(3) 0.0035(3)
C4 0.0227(4) 0.0185(4) 0.0190(4) -0.0014(3) -0.0058(3) 0.0018(3)
C5 0.0210(4) 0.0147(3) 0.0184(4) -0.0036(3) -0.0036(3) 0.0000(3)
C6 0.0148(3) 0.0122(3) 0.0143(3) -0.0027(3) 0.0010(3) 0.0011(2)
C7 0.0153(3) 0.0132(3) 0.0146(3) -0.0027(3) 0.0003(3) -0.0011(3)
C8 0.0148(3) 0.0118(3) 0.0193(4) -0.0006(3) 0.0017(3) 0.0018(3)
C9 0.0148(3) 0.0122(3) 0.0167(3) -0.0004(3) 0.0006(3) 0.0019(3)
C10 0.0127(3) 0.0117(3) 0.0168(3) 0.0002(3) 0.0008(3) 0.0024(3)
C11 0.0144(3) 0.0128(3) 0.0180(3) 0.0016(3) 0.0017(3) 0.0017(3)
C12 0.0130(3) 0.0151(3) 0.0152(3) 0.0013(3) 0.0017(3) 0.0017(3)
C13 0.0117(3) 0.0133(3) 0.0168(3) -0.0003(3) 0.0006(3) 0.0035(3)
C14 0.0120(3) 0.0111(3) 0.0182(3) -0.0006(3) -0.0002(3) 0.0003(3)
C15 0.0138(3) 0.0127(3) 0.0170(3) -0.0009(3) 0.0023(3) 0.0006(3)
C16 0.0312(5) 0.0230(4) 0.0216(4) -0.0004(4) 0.0065(4) -0.0058(3)
C17 0.0156(4) 0.0213(4) 0.0334(5) -0.0034(3) 0.0058(3) 0.0033(4)
C18 0.0246(5) 0.0164(4) 0.0334(5) -0.0007(3) 0.0092(4) -0.0067(3)

loop_
_atom_type_symbol
_atom_type_description
_atom_type_scat_dispersion_real
_atom_type_scat_dispersion_imag
_atom_type_scat_source
C C 0.0033 0.0016 'International Tables Vol C Tables 4.2.6.8 and 6.1.1.4'
H H 0.0000 0.0000 'International Tables Vol C Tables 4.2.6.8 and 6.1.1.4'
O O 0.0106 0.0060 'International Tables Vol C Tables 4.2.6.8 and 6.1.1.4'
Cl Cl 0.1484 0.1585 'International Tables Vol C Tables 4.2.6.8 and 6.1.1.4'

loop_
_geom_angle_atom_site_label_1
_geom_angle_atom_site_label_2
_geom_angle_atom_site_label_3
_geom_angle
C12 O1 C16 116.75(7)
C13 O2 C17 114.96(7)
C14 O3 C18 117.06(7)
C2 C1 C6 121.57(8)
C2 C1 Cl1 118.31(6)
C6 C1 Cl1 120.09(6)
C1 C2 C3 118.35(8)
C1 C2 H2A 120.8
C3 C2 H2A 120.8
C4 C3 C2 121.75(8)
C4 C3 Cl2 118.81(7)
C2 C3 Cl2 119.44(7)
C5 C4 C3 118.79(8)
C5 C4 H4A 120.6
C3 C4 H4A 120.6
C4 C5 C6 121.26(8)
C4 C5 H5A 119.4
C6 C5 H5A 119.4
C1 C6 C5 118.26(8)
C1 C6 C7 122.87(7)
C5 C6 C7 118.78(7)
O4 C7 C8 121.76(8)
O4 C7 C6 120.16(8)
C8 C7 C6 118.06(7)
C9 C8 C7 122.88(8)
C9 C8 H8A 118.6
C7 C8 H8A 118.6
C8 C9 C10 124.64(8)
C8 C9 H9A 117.7
C10 C9 H9A 117.7
C15 C10 C11 120.88(7)
C15 C10 C9 121.04(7)
C11 C10 C9 118.03(7)
C12 C11 C10 119.38(8)
C12 C11 H11A 120.3
C10 C11 H11A 120.3
O1 C12 C11 124.07(8)
O1 C12 C13 115.76(7)
C11 C12 C13 120.15(8)
O2 C13 C12 121.69(8)
O2 C13 C14 118.34(7)
C12 C13 C14 119.62(7)
O3 C14 C15 124.64(8)
O3 C14 C13 114.69(7)
C15 C14 C13 120.63(8)
C14 C15 C10 119.16(8)
C14 C15 H15A 120.4
C10 C15 H15A 120.4
O1 C16 H16A 109.5
O1 C16 H16B 109.5
H16A C16 H16B 109.5
O1 C16 H16C 109.5
H16A C16 H16C 109.5
H16B C16 H16C 109.5
O2 C17 H17A 109.5
O2 C17 H17B 109.5
H17A C17 H17B 109.5
O2 C17 H17C 109.5
H17A C17 H17C 109.5
H17B C17 H17C 109.5
O3 C18 H18A 109.5
O3 C18 H18B 109.5
H18A C18 H18B 109.5
O3 C18 H18C 109.5
H18A C18 H18C 109.5
H18B C18 H18C 109.5

loop_
_geom_bond_atom_site_label_1
_geom_bond_atom_site_label_2
_geom_bond_distance
Cl1 C1 1.7360(9)
Cl2 C3 1.7319(9)
O1 C12 1.3655(10)
O1 C16 1.4334(12)
O2 C13 1.3702(10)
O2 C17 1.4252(11)
O3 C14 1.3628(10)
O3 C18 1.4260(12)
O4 C7 1.2252(11)
C1 C2 1.3890(12)
C1 C6 1.3971(11)
C2 C3 1.3896(13)
C2 H2A 0.9300
C3 C4 1.3874(13)
C4 C5 1.3864(13)
C4 H4A 0.9300
C5 C6 1.3983(12)
C5 H5A 0.9300
C6 C7 1.5040(12)
C7 C8 1.4658(12)
C8 C9 1.3444(12)
C8 H8A 0.9300
C9 C10 1.4635(11)
C9 H9A 0.9300
C10 C15 1.3992(11)
C10 C11 1.4000(12)
C11 C12 1.3967(12)
C11 H11A 0.9300
C12 C13 1.4005(12)
C13 C14 1.4034(12)
C14 C15 1.3909(11)
C15 H15A 0.9300
C16 H16A 0.9600
C16 H16B 0.9600
C16 H16C 0.9600
C17 H17A 0.9600
C17 H17B 0.9600
C17 H17C 0.9600
C18 H18A 0.9600
C18 H18B 0.9600
C18 H18C 0.9600

loop_
_geom_hbond_atom_site_label_D
_geom_hbond_atom_site_label_H
_geom_hbond_atom_site_label_A
_geom_hbond_site_symmetry_A
_geom_hbond_distance_DH
_geom_hbond_distance_HA
_geom_hbond_distance_DA
_geom_hbond_angle_DHA
_geom_hbond_publ_flag
C9 H9A O3 8_755 0.93 2.53 3.3442(11) 147 yes
C17 H17A Cg1 3_566 0.96 2.60 3.2965(11) 130 yes

loop_
_geom_torsion_atom_site_label_1
_geom_torsion_atom_site_label_2
_geom_torsion_atom_site_label_3
_geom_torsion_atom_site_label_4
_geom_torsion
C6 C1 C2 C3 0.19(13)
Cl1 C1 C2 C3 178.29(7)
C1 C2 C3 C4 0.71(14)
C1 C2 C3 Cl2 -179.40(7)
C2 C3 C4 C5 -1.43(14)
Cl2 C3 C4 C5 178.69(7)
C3 C4 C5 C6 1.26(14)
C2 C1 C6 C5 -0.34(13)
Cl1 C1 C6 C5 -178.41(7)
C2 C1 C6 C7 -176.86(8)
Cl1 C1 C6 C7 5.07(11)
C4 C5 C6 C1 -0.39(13)
C4 C5 C6 C7 176.27(8)
C1 C6 C7 O4 60.07(12)
C5 C6 C7 O4 -116.43(9)
C1 C6 C7 C8 -121.77(9)
C5 C6 C7 C8 61.73(11)
O4 C7 C8 C9 -162.01(9)
C6 C7 C8 C9 19.86(12)
C7 C8 C9 C10 174.62(8)
C8 C9 C10 C15 31.54(13)
C8 C9 C10 C11 -145.86(9)
C15 C10 C11 C12 -4.30(13)
C9 C10 C11 C12 173.10(8)
C16 O1 C12 C11 11.64(13)
C16 O1 C12 C13 -166.60(8)
C10 C11 C12 O1 -174.04(8)
C10 C11 C12 C13 4.13(13)
C17 O2 C13 C12 -74.72(11)
C17 O2 C13 C14 112.08(9)
O1 C12 C13 O2 4.53(12)
C11 C12 C13 O2 -173.79(8)
O1 C12 C13 C14 177.64(8)
C11 C12 C13 C14 -0.67(13)
C18 O3 C14 C15 -6.18(13)
C18 O3 C14 C13 171.48(8)
O2 C13 C14 O3 -7.14(11)
C12 C13 C14 O3 179.52(8)
O2 C13 C14 C15 170.62(8)
C12 C13 C14 C15 -2.72(13)
O3 C14 C15 C10 -179.90(8)
C13 C14 C15 C10 2.57(13)
C11 C10 C15 C14 0.95(13)
C9 C10 C15 C14 -176.36(8)

loop_
_cod_related_entry_id
_cod_related_entry_database
_cod_related_entry_code
1 ChemSpider 12498503
